data_4308221
loop_
_publ_author_name
'Ming-Li Tsai'
'Chung-Hung Hsieh'
'Wen-Feng Liaw'

_publ_section_title
;
Dinitrosyl Iron Complexes (DNICs) Containing S/N/O Ligation:
Transformation of Roussin's Red Ester into the Neutral {Fe(NO)2}10DNICs
;
_journal_name_full 'Inorganic Chemistry'
_journal_page_first 5110
_journal_page_last 5117
_journal_paper_doi 10.1021/ic0702567
_journal_volume 46
_journal_year 2007
_chemical_formula_sum 'C36 H30 Fe N9 O2 P2'
_chemical_formula_weight 738.48
_chemical_name_systematic
; 
 ? 
;
_space_group_IT_number 15
_symmetry_cell_setting monoclinic
_symmetry_space_group_name_Hall '-C 2yc'
_symmetry_space_group_name_H-M 'C 1 2/c 1'
_atom_sites_solution_hydrogens geom
_atom_sites_solution_primary direct
_atom_sites_solution_secondary difmap
_audit_creation_method SHELXL-97
_cell_angle_alpha 90.00
_cell_angle_beta 120.085(1)
_cell_angle_gamma 90.00
_cell_formula_units_Z 4
_cell_length_a 16.3003(10)
_cell_length_b 15.7942(9)
_cell_length_c 15.9975(10)
_cell_measurement_reflns_used 3482
_cell_measurement_temperature 150(2)
_cell_measurement_theta_max 22.57
_cell_measurement_theta_min 2.58
_cell_volume 3563.7(4)
_computing_cell_refinement 'Bruker SAINT'
_computing_data_collection 'Bruker SMART'
_computing_data_reduction 'Bruker SAINT'
_computing_molecular_graphics 'Bruker SHELXTL'
_computing_publication_material 'Bruker SHELXTL'
_computing_structure_refinement 'SHELXL-97 (Sheldrick, 1997)'
_computing_structure_solution 'SHELXS-97 (Sheldrick, 1990)'
_diffrn_ambient_temperature 150(2)
_diffrn_measured_fraction_theta_full 1.000
_diffrn_measured_fraction_theta_max 1.000
_diffrn_measurement_device_type 'BRUKER SMART APEXCCD area detector'
_diffrn_measurement_method 'omega scans'
_diffrn_radiation_monochromator graphite
_diffrn_radiation_source 'fine-focus sealed tube'
_diffrn_radiation_type MoK\a
_diffrn_radiation_wavelength 0.71073
_diffrn_reflns_av_R_equivalents 0.0468
_diffrn_reflns_av_sigmaI/netI 0.0365
_diffrn_reflns_limit_h_max 21
_diffrn_reflns_limit_h_min -21
_diffrn_reflns_limit_k_max 20
_diffrn_reflns_limit_k_min -20
_diffrn_reflns_limit_l_max 20
_diffrn_reflns_limit_l_min -20
_diffrn_reflns_number 15942
_diffrn_reflns_theta_full 27.49
_diffrn_reflns_theta_max 27.49
_diffrn_reflns_theta_min 1.94
_exptl_absorpt_coefficient_mu 0.559
_exptl_absorpt_correction_T_max 0.8963
_exptl_absorpt_correction_T_min 0.8728
_exptl_absorpt_correction_type multi-scan
_exptl_crystal_colour dark-brown
_exptl_crystal_density_diffrn 1.376
_exptl_crystal_density_meas ?
_exptl_crystal_density_method 'not measured'
_exptl_crystal_description block
_exptl_crystal_F_000 1524
_exptl_crystal_size_max 0.25
_exptl_crystal_size_mid 0.25
_exptl_crystal_size_min 0.20
_refine_diff_density_max 0.435
_refine_diff_density_min -0.243
_refine_diff_density_rms 0.057
_refine_ls_extinction_method none
_refine_ls_goodness_of_fit_ref 1.103
_refine_ls_hydrogen_treatment constr
_refine_ls_matrix_type full
_refine_ls_number_parameters 246
_refine_ls_number_reflns 4104
_refine_ls_number_restraints 2
_refine_ls_restrained_S_all 1.107
_refine_ls_R_factor_all 0.0609
_refine_ls_R_factor_gt 0.0484
_refine_ls_shift/su_max 0.016
_refine_ls_shift/su_mean 0.001
_refine_ls_structure_factor_coef Fsqd
_refine_ls_weighting_details 'calc w=1/[\s^2^(Fo^2^)+(0.0487P)^2^+2.6139P] where P=(Fo^2^+2Fc^2^)/3'
_refine_ls_weighting_scheme calc
_refine_ls_wR_factor_gt 0.1075
_refine_ls_wR_factor_ref 0.1133
_reflns_number_gt 3405
_reflns_number_total 4104
_reflns_threshold_expression >2sigma(I)
_cod_data_source_file ic0702567-file005.cif
_cod_data_source_block ic12049
_cod_depositor_comments
;
The following automatic conversions were performed:
'_symmetry_cell_setting' value 'Monoclinic' changed to 'monoclinic'
according to '/home/saulius/struct/CIF-dictionaries/cif_core.dic'
dictionary named 'cif_core.dic' version 2.4.1 from 2010-06-29.

Automatic conversion script
Id: cif_fix_enum 1527 2010-12-29 10:47:43Z saulius 

The following automatic conversions were performed:

'_exptl_crystal_density_meas' value 'not_measured' was changed to '?'
- the value is perceived as not measured.

Automatic conversion script
Id: cif_fix_values 3008 2015-01-20 13:52:24Z robertas 
;
_cod_database_code 4308221

loop_
_symmetry_equiv_pos_as_xyz
'x, y, z'
'-x, y, -z+1/2'
'x+1/2, y+1/2, z'
'-x+1/2, y+1/2, -z+1/2'
'-x, -y, -z'
'x, -y, z-1/2'
'-x+1/2, -y+1/2, -z'
'x+1/2, -y+1/2, z-1/2'

loop_
_atom_site_label
_atom_site_type_symbol
_atom_site_fract_x
_atom_site_fract_y
_atom_site_fract_z
_atom_site_U_iso_or_equiv
_atom_site_adp_type
_atom_site_occupancy
_atom_site_symmetry_multiplicity
_atom_site_calc_flag
_atom_site_refinement_flags
_atom_site_disorder_assembly
_atom_site_disorder_group
Fe Fe 0.0000 0.90689(3) 0.2500 0.03614(15) Uani 1 2 d S . .
N1 N -0.06727(15) 0.96951(14) 0.15346(15) 0.0405(5) Uani 1 1 d . . .
N2 N 0.07263(16) 0.82919(16) 0.2175(2) 0.0571(7) Uani 1 1 d D . .
N3 N 0.1119(13) 0.8251(13) 0.1740(14) 0.027(5) Uani 0.19(2) 1 d P A 1
N4 N 0.1441(16) 0.8267(13) 0.1301(14) 0.048(6) Uani 0.19(2) 1 d P A 1
N3' N 0.0876(9) 0.8376(6) 0.1514(8) 0.080(3) Uani 0.81(2) 1 d PD A 2
N4' N 0.1076(14) 0.8406(8) 0.0909(14) 0.163(5) Uani 0.81(2) 1 d PD A 2
O1 O -0.09703(15) 1.03006(13) 0.10499(13) 0.0535(5) Uani 1 1 d . . .
P1 P 0.40169(4) 1.04879(3) 0.16672(4) 0.02360(14) Uani 1 1 d . . .
N5 N 0.5000 1.08244(15) 0.2500 0.0308(6) Uani 1 2 d S . .
C1 C 0.31145(16) 1.06440(13) 0.19873(15) 0.0279(4) Uani 1 1 d . . .
C2 C 0.21673(17) 1.04605(16) 0.13277(17) 0.0367(5) Uani 1 1 d . . .
H2A H 0.2000 1.0224 0.0717 0.044 Uiso 1 1 calc R . .
C3 C 0.14716(19) 1.06217(17) 0.1559(2) 0.0461(6) Uani 1 1 d . . .
H3A H 0.0828 1.0495 0.1108 0.055 Uiso 1 1 calc R . .
C4 C 0.1713(2) 1.09674(17) 0.2446(2) 0.0474(7) Uani 1 1 d . . .
H4A H 0.1234 1.1082 0.2603 0.057 Uiso 1 1 calc R . .
C5 C 0.2645(2) 1.11473(16) 0.31038(19) 0.0452(6) Uani 1 1 d . . .
H5A H 0.2806 1.1380 0.3715 0.054 Uiso 1 1 calc R . .
C6 C 0.33522(18) 1.09908(14) 0.28804(16) 0.0356(5) Uani 1 1 d . . .
H6A H 0.3994 1.1120 0.3335 0.043 Uiso 1 1 calc R . .
C7 C 0.36705(14) 1.11129(13) 0.06044(14) 0.0256(4) Uani 1 1 d . . .
C8 C 0.38662(16) 1.19757(14) 0.07211(16) 0.0321(5) Uani 1 1 d . . .
H8A H 0.4207 1.2212 0.1351 0.039 Uiso 1 1 calc R . .
C9 C 0.35644(17) 1.24895(16) -0.00813(18) 0.0400(6) Uani 1 1 d . . .
H9A H 0.3696 1.3079 -0.0003 0.048 Uiso 1 1 calc R . .
C10 C 0.30711(17) 1.21436(18) -0.09980(18) 0.0429(6) Uani 1 1 d . . .
H10A H 0.2862 1.2499 -0.1547 0.052 Uiso 1 1 calc R . .
C11 C 0.28804(17) 1.12886(18) -0.11224(17) 0.0409(6) Uani 1 1 d . . .
H11A H 0.2547 1.1056 -0.1755 0.049 Uiso 1 1 calc R . .
C12 C 0.31758(16) 1.07662(15) -0.03216(15) 0.0332(5) Uani 1 1 d . . .
H12A H 0.3041 1.0177 -0.0405 0.040 Uiso 1 1 calc R . .
C13 C 0.40080(15) 0.93959(13) 0.13471(15) 0.0289(5) Uani 1 1 d . . .
C14 C 0.45819(17) 0.91553(16) 0.09702(19) 0.0413(6) Uani 1 1 d . . .
H14A H 0.4958 0.9567 0.0884 0.050 Uiso 1 1 calc R . .
C15 C 0.4606(2) 0.83209(18) 0.0722(2) 0.0533(7) Uani 1 1 d . . .
H15A H 0.4997 0.8161 0.0464 0.064 Uiso 1 1 calc R . .
C16 C 0.4069(3) 0.77257(18) 0.0848(2) 0.0655(9) Uani 1 1 d . . .
H16A H 0.4086 0.7152 0.0677 0.079 Uiso 1 1 calc R . .
C17 C 0.3509(3) 0.79542(19) 0.1218(3) 0.0770(11) Uani 1 1 d . . .
H17A H 0.3138 0.7537 0.1305 0.092 Uiso 1 1 calc R . .
C18 C 0.3473(2) 0.87914(16) 0.1470(2) 0.0519(7) Uani 1 1 d . . .
H18A H 0.3079 0.8944 0.1727 0.062 Uiso 1 1 calc R . .

loop_
_atom_site_aniso_label
_atom_site_aniso_U_11
_atom_site_aniso_U_22
_atom_site_aniso_U_33
_atom_site_aniso_U_23
_atom_site_aniso_U_13
_atom_site_aniso_U_12
Fe 0.0293(3) 0.0398(3) 0.0371(3) 0.000 0.0149(2) 0.000
N1 0.0391(11) 0.0462(12) 0.0372(11) 0.0000(10) 0.0199(10) -0.0018(10)
N2 0.0384(13) 0.0597(16) 0.0675(17) -0.0225(13) 0.0223(13) 0.0013(11)
N3 0.016(7) 0.023(6) 0.031(7) 0.015(6) 0.005(6) 0.005(5)
N4 0.056(10) 0.037(9) 0.041(10) 0.007(7) 0.017(9) 0.002(7)
N3' 0.054(5) 0.075(4) 0.128(6) -0.068(4) 0.058(5) -0.031(3)
N4' 0.220(12) 0.150(7) 0.244(11) -0.133(7) 0.210(11) -0.107(7)
O1 0.0626(13) 0.0546(12) 0.0366(10) 0.0081(9) 0.0200(9) 0.0009(10)
P1 0.0246(3) 0.0214(2) 0.0204(3) -0.00049(19) 0.0080(2) 0.0000(2)
N5 0.0283(13) 0.0247(12) 0.0261(13) 0.000 0.0039(11) 0.000
C1 0.0349(11) 0.0231(10) 0.0270(11) 0.0050(8) 0.0165(9) 0.0032(8)
C2 0.0359(12) 0.0415(13) 0.0343(12) -0.0005(10) 0.0188(10) -0.0050(10)
C3 0.0406(14) 0.0490(15) 0.0556(17) 0.0064(13) 0.0293(13) -0.0022(12)
C4 0.0604(18) 0.0426(14) 0.0601(17) 0.0153(13) 0.0458(16) 0.0145(12)
C5 0.0702(19) 0.0397(14) 0.0370(13) 0.0086(11) 0.0352(14) 0.0191(13)
C6 0.0454(13) 0.0310(11) 0.0270(11) 0.0039(9) 0.0156(10) 0.0104(10)
C7 0.0215(9) 0.0299(10) 0.0238(10) 0.0032(8) 0.0101(8) 0.0011(8)
C8 0.0342(12) 0.0296(11) 0.0302(11) 0.0038(9) 0.0143(10) 0.0010(9)
C9 0.0405(13) 0.0331(12) 0.0437(14) 0.0112(10) 0.0191(12) 0.0024(10)
C10 0.0348(13) 0.0550(16) 0.0338(13) 0.0210(11) 0.0133(11) 0.0056(11)
C11 0.0355(13) 0.0561(16) 0.0239(11) 0.0050(10) 0.0095(10) -0.0015(11)
C12 0.0297(11) 0.0374(12) 0.0257(11) -0.0002(9) 0.0087(9) -0.0045(9)
C13 0.0315(11) 0.0238(10) 0.0243(10) -0.0017(8) 0.0087(9) 0.0013(8)
C14 0.0336(12) 0.0395(13) 0.0454(14) -0.0125(11) 0.0159(11) -0.0010(10)
C15 0.0481(16) 0.0468(16) 0.0549(17) -0.0183(13) 0.0183(14) 0.0094(13)
C16 0.085(2) 0.0315(14) 0.069(2) -0.0144(14) 0.0305(19) 0.0068(15)
C17 0.122(3) 0.0280(14) 0.108(3) -0.0111(16) 0.078(3) -0.0190(17)
C18 0.080(2) 0.0280(12) 0.0685(19) -0.0051(12) 0.0522(17) -0.0076(13)

loop_
_atom_type_symbol
_atom_type_description
_atom_type_scat_dispersion_real
_atom_type_scat_dispersion_imag
_atom_type_scat_source
C C 0.0033 0.0016 'International Tables Vol C Tables 4.2.6.8 and 6.1.1.4'
H H 0.0000 0.0000 'International Tables Vol C Tables 4.2.6.8 and 6.1.1.4'
N N 0.0061 0.0033 'International Tables Vol C Tables 4.2.6.8 and 6.1.1.4'
O O 0.0106 0.0060 'International Tables Vol C Tables 4.2.6.8 and 6.1.1.4'
P P 0.1023 0.0942 'International Tables Vol C Tables 4.2.6.8 and 6.1.1.4'
Fe Fe 0.3463 0.8444 'International Tables Vol C Tables 4.2.6.8 and 6.1.1.4'

loop_
_geom_angle_atom_site_label_1
_geom_angle_atom_site_label_2
_geom_angle_atom_site_label_3
_geom_angle
_geom_angle_site_symmetry_1
_geom_angle_site_symmetry_3
_geom_angle_publ_flag
N1 Fe N1 108.53(15) 2 . ?
N1 Fe N2 114.14(10) 2 . ?
N1 Fe N2 109.09(11) . . ?
N1 Fe N2 109.09(11) 2 2 ?
N1 Fe N2 114.14(10) . 2 ?
N2 Fe N2 101.88(17) . 2 ?
O1 N1 Fe 160.7(2) . . ?
N3 N2 N3' 20.7(9) . . ?
N3 N2 Fe 141.9(9) . . ?
N3' N2 Fe 125.5(6) . . ?
N4 N3 N2 174.2(19) . . ?
N4' N3' N2 174.4(11) . . ?
N5 P1 C7 108.60(9) . . ?
N5 P1 C13 115.08(11) . . ?
C7 P1 C13 107.71(10) . . ?
N5 P1 C1 110.05(8) . . ?
C7 P1 C1 106.27(9) . . ?
C13 P1 C1 108.75(10) . . ?
P1 N5 P1 140.60(17) 2_655 . ?
C6 C1 C2 119.4(2) . . ?
C6 C1 P1 119.95(18) . . ?
C2 C1 P1 120.56(17) . . ?
C3 C2 C1 120.3(2) . . ?
C4 C3 C2 119.9(3) . . ?
C5 C4 C3 120.3(2) . . ?
C4 C5 C6 120.5(2) . . ?
C5 C6 C1 119.6(2) . . ?
C8 C7 C12 119.92(19) . . ?
C8 C7 P1 118.01(16) . . ?
C12 C7 P1 122.00(16) . . ?
C9 C8 C7 119.9(2) . . ?
C10 C9 C8 120.0(2) . . ?
C11 C10 C9 120.6(2) . . ?
C10 C11 C12 120.0(2) . . ?
C11 C12 C7 119.6(2) . . ?
C18 C13 C14 119.0(2) . . ?
C18 C13 P1 122.81(19) . . ?
C14 C13 P1 118.23(18) . . ?
C15 C14 C13 120.4(3) . . ?
C16 C15 C14 120.0(3) . . ?
C17 C16 C15 120.0(3) . . ?
C16 C17 C18 120.8(3) . . ?
C13 C18 C17 119.8(3) . . ?

loop_
_geom_bond_atom_site_label_1
_geom_bond_atom_site_label_2
_geom_bond_distance
_geom_bond_site_symmetry_2
_geom_bond_publ_flag
Fe N1 1.694(2) 2 ?
Fe N1 1.694(2) . ?
Fe N2 1.948(2) . ?
Fe N2 1.948(2) 2 ?
N1 O1 1.172(3) . ?
N2 N3 1.16(2) . ?
N2 N3' 1.207(7) . ?
N3 N4 1.07(3) . ?
N3' N4' 1.166(8) . ?
P1 N5 1.5764(10) . ?
P1 C7 1.795(2) . ?
P1 C13 1.797(2) . ?
P1 C1 1.800(2) . ?
N5 P1 1.5764(10) 2_655 ?
C1 C6 1.392(3) . ?
C1 C2 1.396(3) . ?
C2 C3 1.381(3) . ?
C3 C4 1.381(4) . ?
C4 C5 1.376(4) . ?
C5 C6 1.389(4) . ?
C7 C8 1.391(3) . ?
C7 C12 1.395(3) . ?
C8 C9 1.384(3) . ?
C9 C10 1.383(4) . ?
C10 C11 1.378(4) . ?
C11 C12 1.391(3) . ?
C13 C18 1.372(3) . ?
C13 C14 1.396(3) . ?
C14 C15 1.383(3) . ?
C15 C16 1.367(4) . ?
C16 C17 1.362(5) . ?
C17 C18 1.392(4) . ?
